data_7003316
loop_
_publ_author_name
'Lecren, Lollita'
'Roubeau, Olivier'
'Li, Yang-Guang'
'Le Goff, Xavier F.'
'Miyasaka, Hitoshi'
'Richard, Florent'
'Wernsdorfer, Wolfgang'
'Coulon, Claude'
'Cl\'erac, Rodolphe'

_publ_section_title
;
 One-dimensional coordination polymers of antiferromagnetically-coupled
 [Mn4] single-molecule magnets
;
_journal_issue 6
_journal_name_full 'Dalton Transactions'
_journal_page_first 755
_journal_page_last 766
_journal_paper_doi 10.1039/b715528j
_journal_year 2008
_chemical_formula_sum 'C20 H20 Cl2 Mn2 N3 O9.6'
_chemical_formula_weight 636.79
_chemical_name_common catena-(Mn4(hmp)6(OOCCH2Cl)2(ClO4)2)
_chemical_name_systematic
;
?
;
_space_group_IT_number 2
_symmetry_cell_setting triclinic
_symmetry_space_group_name_Hall '-P 1'
_symmetry_space_group_name_H-M 'P -1'
_atom_sites_solution_hydrogens geom
_atom_sites_solution_primary direct
_atom_sites_solution_secondary difmap
_audit_creation_method SHELXL-97
_cell_angle_alpha 88.43(3)
_cell_angle_beta 89.87(3)
_cell_angle_gamma 75.63(3)
_cell_formula_units_Z 2
_cell_length_a 10.151(2)
_cell_length_b 10.544(2)
_cell_length_c 11.974(2)
_cell_measurement_temperature 150(2)
_cell_volume 1241.0(4)
_computing_cell_refinement 'HKL Scalepack (Otwinowski & Minor 1997)'
_computing_data_collection 'Collect (Bruker AXS BV, 1997-2004)'
_computing_data_reduction 'HKL Denzo and Scalepack (Otwinowski & Minor 1997)'
_computing_structure_refinement 'SHELXL-97 (Sheldrick, 1997)'
_computing_structure_solution 'SHELXS-97 (Sheldrick, 1990)'
_diffrn_ambient_temperature 150(2)
_diffrn_detector_area_resol_mean 9
_diffrn_measured_fraction_theta_full 0.993
_diffrn_measured_fraction_theta_max 0.993
_diffrn_measurement_device_type KappaCCD
_diffrn_measurement_method CCD
_diffrn_radiation_monochromator graphite
_diffrn_radiation_source 'fine-focus sealed tube'
_diffrn_radiation_type MoK\a
_diffrn_radiation_wavelength 0.71073
_diffrn_reflns_av_R_equivalents 0.0427
_diffrn_reflns_av_sigmaI/netI 0.0800
_diffrn_reflns_limit_h_max 13
_diffrn_reflns_limit_h_min -13
_diffrn_reflns_limit_k_max 13
_diffrn_reflns_limit_k_min -13
_diffrn_reflns_limit_l_max 15
_diffrn_reflns_limit_l_min -15
_diffrn_reflns_number 10544
_diffrn_reflns_theta_full 27.45
_diffrn_reflns_theta_max 27.45
_diffrn_reflns_theta_min 2.67
_exptl_absorpt_coefficient_mu 1.291
_exptl_absorpt_correction_T_max 0.83
_exptl_absorpt_correction_T_min 0.77
_exptl_absorpt_correction_type multi-scan
_exptl_absorpt_process_details MULABS
_exptl_crystal_colour red
_exptl_crystal_density_diffrn 1.704
_exptl_crystal_density_method 'not measured'
_exptl_crystal_description block
_exptl_crystal_F_000 644
_exptl_crystal_size_max 0.20
_exptl_crystal_size_mid 0.18
_exptl_crystal_size_min 0.15
_refine_diff_density_max 0.552
_refine_diff_density_min -0.504
_refine_diff_density_rms 0.086
_refine_ls_extinction_method none
_refine_ls_goodness_of_fit_ref 1.030
_refine_ls_hydrogen_treatment constr
_refine_ls_matrix_type full
_refine_ls_number_parameters 362
_refine_ls_number_reflns 5643
_refine_ls_number_restraints 67
_refine_ls_restrained_S_all 1.035
_refine_ls_R_factor_all 0.0858
_refine_ls_R_factor_gt 0.0437
_refine_ls_shift/su_max 0.001
_refine_ls_shift/su_mean 0.000
_refine_ls_structure_factor_coef Fsqd
_refine_ls_weighting_details 'calc w=1/[\s^2^(Fo^2^)+(0.0491P)^2^+0.0000P] where P=(Fo^2^+2Fc^2^)/3'
_refine_ls_weighting_scheme calc
_refine_ls_wR_factor_gt 0.0960
_refine_ls_wR_factor_ref 0.1112
_reflns_number_gt 3762
_reflns_number_total 5643
_reflns_threshold_expression >2sigma(I)
_cod_data_source_file b715528j.txt
_cod_data_source_block accl3
_cod_original_sg_symbol_H-M P-1
_cod_original_formula_sum 'C20 H20 Cl2 Mn2 N3 O9.60'
_cod_database_code 7003316

loop_
_symmetry_equiv_pos_as_xyz
'x, y, z'
'-x, -y, -z'

loop_
_atom_site_label
_atom_site_type_symbol
_atom_site_fract_x
_atom_site_fract_y
_atom_site_fract_z
_atom_site_U_iso_or_equiv
_atom_site_adp_type
_atom_site_occupancy
_atom_site_symmetry_multiplicity
_atom_site_calc_flag
_atom_site_refinement_flags
_atom_site_disorder_assembly
_atom_site_disorder_group
Mn2 Mn -0.47911(4) 0.95407(4) 0.63007(4) 0.01888(13) Uani 1 1 d . . .
Mn1 Mn -0.22010(4) 1.00707(4) 0.48543(4) 0.01921(14) Uani 1 1 d . . .
Cl2 Cl 0.19513(10) 0.55496(9) 0.47642(9) 0.0498(3) Uani 1 1 d . . .
O1 O -0.39281(18) 0.90535(18) 0.46610(16) 0.0191(4) Uani 1 1 d . . .
O3 O -0.61793(18) 0.8689(2) 0.62213(17) 0.0235(5) Uani 1 1 d . . .
O2 O -0.33837(18) 1.0413(2) 0.63613(16) 0.0220(5) Uani 1 1 d . . .
O100 O -0.0691(2) 0.8650(2) 0.57824(18) 0.0316(5) Uani 1 1 d . . .
O200 O -0.1411(2) 1.1683(2) 0.49163(19) 0.0311(5) Uani 1 1 d . . .
N1 N -0.1642(2) 0.8665(3) 0.3470(2) 0.0265(6) Uani 1 1 d . . .
N3 N -0.3781(2) 0.7746(3) 0.7043(2) 0.0242(6) Uani 1 1 d . . .
N2 N -0.5213(2) 1.0496(3) 0.7905(2) 0.0259(6) Uani 1 1 d . . .
C100 C 0.0417(3) 0.7936(3) 0.5433(2) 0.0233(7) Uani 1 1 d . . .
C11 C -0.4367(3) 1.1257(3) 0.8100(3) 0.0283(7) Uani 1 1 d . . .
C17 C -0.4555(3) 0.6875(3) 0.7078(3) 0.0254(7) Uani 1 1 d . . .
C5 C -0.2299(3) 0.7708(3) 0.3434(3) 0.0255(7) Uani 1 1 d . . .
C6 C -0.3428(3) 0.7765(3) 0.4273(3) 0.0267(7) Uani 1 1 d . . .
H6A H -0.4164 0.7478 0.3927 0.032 Uiso 1 1 calc R . .
H6B H -0.3089 0.7174 0.4901 0.032 Uiso 1 1 calc R . .
C16 C -0.4113(3) 0.5668(3) 0.7624(3) 0.0343(8) Uani 1 1 d . . .
H16 H -0.4653 0.5073 0.7643 0.041 Uiso 1 1 calc R . .
C101 C 0.0500(3) 0.6484(3) 0.5444(3) 0.0344(8) Uani 1 1 d . . .
H10A H -0.0308 0.6347 0.5085 0.041 Uiso 1 1 calc R . .
H10B H 0.0504 0.6169 0.6213 0.041 Uiso 1 1 calc R . .
C8 C -0.6425(4) 1.1249(4) 0.9560(3) 0.0445(10) Uani 1 1 d . . .
H8 H -0.7127 1.1226 1.0055 0.053 Uiso 1 1 calc R . .
C15 C -0.2854(3) 0.5367(4) 0.8140(3) 0.0396(9) Uani 1 1 d . . .
H15 H -0.2537 0.4561 0.8509 0.048 Uiso 1 1 calc R . .
C7 C -0.6222(3) 1.0472(4) 0.8639(3) 0.0349(8) Uani 1 1 d . . .
H7 H -0.6790 0.9919 0.8519 0.042 Uiso 1 1 calc R . .
C14 C -0.2071(3) 0.6254(4) 0.8109(3) 0.0385(9) Uani 1 1 d . . .
H14 H -0.1227 0.6062 0.8463 0.046 Uiso 1 1 calc R . .
C12 C -0.3237(3) 1.1183(4) 0.7269(3) 0.0352(8) Uani 1 1 d . . .
H12A H -0.3240 1.2059 0.6998 0.042 Uiso 1 1 calc R . .
H12B H -0.2371 1.0811 0.7635 0.042 Uiso 1 1 calc R . .
C1 C -0.0633(3) 0.8670(4) 0.2730(3) 0.0346(8) Uani 1 1 d . . .
H1 H -0.0186 0.9340 0.2744 0.042 Uiso 1 1 calc R . .
C18 C -0.5894(3) 0.7321(3) 0.6470(3) 0.0305(8) Uani 1 1 d . . .
H18A H -0.5859 0.6848 0.5783 0.037 Uiso 1 1 calc R . .
H18B H -0.6614 0.7132 0.6930 0.037 Uiso 1 1 calc R . .
C2 C -0.0249(3) 0.7700(4) 0.1951(3) 0.0398(9) Uani 1 1 d . . .
H2 H 0.0446 0.7720 0.1449 0.048 Uiso 1 1 calc R . .
C4 C -0.1954(3) 0.6695(3) 0.2683(3) 0.0328(8) Uani 1 1 d . . .
H4 H -0.2409 0.6031 0.2685 0.039 Uiso 1 1 calc R . .
C10 C -0.4528(4) 1.2062(4) 0.9020(3) 0.0403(9) Uani 1 1 d . . .
H10 H -0.3937 1.2592 0.9144 0.048 Uiso 1 1 calc R . .
C3 C -0.0911(3) 0.6701(4) 0.1928(3) 0.0404(9) Uani 1 1 d . . .
H3 H -0.0661 0.6040 0.1414 0.049 Uiso 1 1 calc R . .
C13 C -0.2552(3) 0.7437(4) 0.7546(3) 0.0320(8) Uani 1 1 d . . .
H13 H -0.2015 0.8035 0.7512 0.038 Uiso 1 1 calc R . .
C9 C -0.5583(4) 1.2053(4) 0.9738(3) 0.0488(10) Uani 1 1 d . . .
H9 H -0.5724 1.2597 1.0349 0.059 Uiso 1 1 calc R . .
O1W O 0.1014(6) 1.0232(6) 1.0747(6) 0.099(2) Uani 0.601(5) 1 d P . .
O14 O -0.1308(4) 1.3214(5) 1.2103(3) 0.1141(15) Uani 1 1 d U . .
O15 O -0.0978(4) 1.3860(4) 1.0321(3) 0.0902(11) Uani 1 1 d U . .
Cl1 Cl -0.1784(3) 1.3287(4) 1.09806(19) 0.0540(7) Uani 0.601(5) 1 d PU A 1
O16 O -0.3134(6) 1.3996(8) 1.0968(6) 0.122(3) Uani 0.601(5) 1 d PU A 1
O12 O -0.1951(15) 1.1974(12) 1.0843(10) 0.150(5) Uani 0.601(5) 1 d PU A 1
Cl11 Cl -0.1142(5) 1.2629(6) 1.1086(3) 0.0593(11) Uani 0.399(5) 1 d PU A 2
O17 O 0.0128(10) 1.1706(12) 1.0999(9) 0.111(4) Uani 0.399(5) 1 d PU A 2
O13 O -0.1875(17) 1.228(2) 1.0293(12) 0.127(6) Uani 0.399(5) 1 d PU A 2

loop_
_atom_site_aniso_label
_atom_site_aniso_U_11
_atom_site_aniso_U_22
_atom_site_aniso_U_33
_atom_site_aniso_U_23
_atom_site_aniso_U_13
_atom_site_aniso_U_12
Mn2 0.0165(2) 0.0205(3) 0.0199(3) 0.00085(19) -0.00037(18) -0.00517(18)
Mn1 0.0133(2) 0.0200(3) 0.0241(3) -0.00034(19) 0.00075(18) -0.00369(18)
Cl2 0.0482(5) 0.0252(5) 0.0756(7) -0.0117(5) 0.0121(5) -0.0072(4)
O1 0.0154(9) 0.0165(11) 0.0244(11) -0.0058(9) 0.0038(8) -0.0019(8)
O3 0.0189(10) 0.0217(12) 0.0298(12) 0.0069(9) -0.0032(9) -0.0059(9)
O2 0.0161(10) 0.0280(12) 0.0228(11) -0.0058(9) 0.0008(8) -0.0067(9)
O100 0.0230(11) 0.0344(14) 0.0306(13) 0.0054(11) -0.0005(10) 0.0052(10)
O200 0.0225(11) 0.0237(12) 0.0493(15) -0.0009(11) -0.0003(10) -0.0100(9)
N1 0.0213(13) 0.0307(16) 0.0255(15) -0.0007(12) -0.0002(11) -0.0027(11)
N3 0.0197(13) 0.0324(16) 0.0197(14) 0.0027(12) 0.0001(11) -0.0052(11)
N2 0.0207(13) 0.0335(16) 0.0213(14) 0.0023(12) -0.0012(11) -0.0031(12)
C100 0.0225(16) 0.0235(17) 0.0231(17) 0.0033(13) -0.0085(13) -0.0047(13)
C11 0.0262(16) 0.037(2) 0.0203(17) -0.0027(15) -0.0029(13) -0.0051(15)
C17 0.0231(15) 0.0260(18) 0.0264(18) 0.0026(14) 0.0007(13) -0.0050(13)
C5 0.0247(16) 0.0223(17) 0.0252(17) 0.0004(14) -0.0025(13) 0.0021(13)
C6 0.0281(17) 0.0232(18) 0.0275(18) -0.0024(14) 0.0021(14) -0.0040(14)
C16 0.0318(18) 0.0267(19) 0.043(2) 0.0070(16) 0.0003(16) -0.0054(15)
C101 0.0276(17) 0.0239(19) 0.052(2) 0.0034(16) -0.0007(16) -0.0068(14)
C8 0.035(2) 0.061(3) 0.027(2) 0.0080(19) 0.0080(16) 0.0070(19)
C15 0.0339(19) 0.034(2) 0.041(2) 0.0115(17) 0.0004(16) 0.0088(16)
C7 0.0207(16) 0.052(2) 0.0293(19) 0.0124(17) -0.0014(14) -0.0043(15)
C14 0.0208(16) 0.051(2) 0.038(2) 0.0051(18) -0.0033(15) 0.0025(16)
C12 0.0318(18) 0.045(2) 0.035(2) -0.0153(17) 0.0047(15) -0.0199(16)
C1 0.0220(16) 0.046(2) 0.032(2) 0.0023(17) 0.0035(15) -0.0025(15)
C18 0.0266(16) 0.0273(19) 0.039(2) 0.0066(15) -0.0069(15) -0.0105(14)
C2 0.0285(18) 0.054(3) 0.031(2) -0.0068(18) 0.0083(15) 0.0010(17)
C4 0.0366(19) 0.030(2) 0.0274(19) -0.0032(15) -0.0029(15) -0.0004(15)
C10 0.048(2) 0.048(2) 0.0257(19) -0.0062(17) -0.0040(17) -0.0112(18)
C3 0.037(2) 0.043(2) 0.032(2) -0.0120(17) 0.0043(16) 0.0084(17)
C13 0.0205(16) 0.046(2) 0.0300(19) -0.0003(16) 0.0026(14) -0.0088(15)
C9 0.056(2) 0.057(3) 0.026(2) -0.0070(19) 0.0000(18) 0.001(2)
O1W 0.094(5) 0.082(5) 0.120(6) 0.018(4) -0.006(4) -0.021(4)
O14 0.118(3) 0.206(5) 0.047(2) 0.001(2) -0.006(2) -0.095(3)
O15 0.080(2) 0.131(3) 0.054(2) -0.001(2) 0.0130(18) -0.017(2)
Cl1 0.0419(13) 0.093(2) 0.0312(11) -0.0158(12) 0.0046(10) -0.0241(13)
O16 0.061(4) 0.166(7) 0.119(6) 0.015(5) 0.037(4) 0.008(4)
O12 0.172(10) 0.116(6) 0.187(14) -0.056(8) -0.041(10) -0.075(6)
Cl11 0.050(2) 0.093(3) 0.0427(18) 0.0007(19) 0.0007(17) -0.032(2)
O17 0.087(6) 0.132(8) 0.101(8) -0.002(6) -0.029(5) -0.005(5)
O13 0.076(7) 0.258(16) 0.078(9) -0.046(10) 0.003(6) -0.095(9)

loop_
_atom_type_symbol
_atom_type_description
_atom_type_scat_dispersion_real
_atom_type_scat_dispersion_imag
_atom_type_scat_source
C C 0.0033 0.0016 'International Tables Vol C Tables 4.2.6.8 and 6.1.1.4'
H H 0.0000 0.0000 'International Tables Vol C Tables 4.2.6.8 and 6.1.1.4'
N N 0.0061 0.0033 'International Tables Vol C Tables 4.2.6.8 and 6.1.1.4'
O O 0.0106 0.0060 'International Tables Vol C Tables 4.2.6.8 and 6.1.1.4'
Cl Cl 0.1484 0.1585 'International Tables Vol C Tables 4.2.6.8 and 6.1.1.4'
Mn Mn 0.3368 0.7283 'International Tables Vol C Tables 4.2.6.8 and 6.1.1.4'

loop_
_geom_angle_atom_site_label_1
_geom_angle_atom_site_label_2
_geom_angle_atom_site_label_3
_geom_angle
_geom_angle_site_symmetry_1
_geom_angle_site_symmetry_3
_geom_angle_publ_flag
O3 Mn2 O2 179.25(9) . . ?
O3 Mn2 O1 83.78(8) . 2_476 ?
O2 Mn2 O1 95.66(9) . 2_476 ?
O3 Mn2 N3 81.33(9) . . ?
O2 Mn2 N3 99.14(10) . . ?
O1 Mn2 N3 163.01(9) 2_476 . ?
O3 Mn2 O1 97.80(9) . . ?
O2 Mn2 O1 81.59(8) . . ?
O1 Mn2 O1 79.75(8) 2_476 . ?
N3 Mn2 O1 94.18(9) . . ?
O3 Mn2 N2 101.34(9) . . ?
O2 Mn2 N2 79.23(9) . . ?
O1 Mn2 N2 97.76(9) 2_476 . ?
N3 Mn2 N2 93.17(10) . . ?
O1 Mn2 N2 160.32(9) . . ?
O3 Mn2 Mn2 91.30(7) . 2_476 ?
O2 Mn2 Mn2 87.95(7) . 2_476 ?
O1 Mn2 Mn2 41.33(5) 2_476 2_476 ?
N3 Mn2 Mn2 130.75(7) . 2_476 ?
O1 Mn2 Mn2 38.42(5) . 2_476 ?
N2 Mn2 Mn2 135.82(7) . 2_476 ?
O200 Mn1 O100 100.94(9) . . ?
O200 Mn1 O2 97.31(9) . . ?
O100 Mn1 O2 88.15(8) . . ?
O200 Mn1 O3 86.02(8) . 2_476 ?
O100 Mn1 O3 172.25(8) . 2_476 ?
O2 Mn1 O3 94.40(8) . 2_476 ?
O200 Mn1 N1 120.49(9) . . ?
O100 Mn1 N1 84.10(9) . . ?
O2 Mn1 N1 142.19(9) . . ?
O3 Mn1 N1 89.43(9) 2_476 . ?
O200 Mn1 O1 153.75(8) . . ?
O100 Mn1 O1 103.21(8) . . ?
O2 Mn1 O1 73.46(7) . . ?
O3 Mn1 O1 70.64(7) 2_476 . ?
N1 Mn1 O1 72.47(8) . . ?
C6 O1 Mn2 120.95(18) . 2_476 ?
C6 O1 Mn2 125.15(18) . . ?
Mn2 O1 Mn2 100.25(8) 2_476 . ?
C6 O1 Mn1 110.86(16) . . ?
Mn2 O1 Mn1 98.46(8) 2_476 . ?
Mn2 O1 Mn1 95.45(8) . . ?
C18 O3 Mn2 119.41(17) . . ?
C18 O3 Mn1 129.45(18) . 2_476 ?
Mn2 O3 Mn1 107.05(9) . 2_476 ?
C12 O2 Mn2 121.76(17) . . ?
C12 O2 Mn1 128.81(17) . . ?
Mn2 O2 Mn1 109.39(9) . . ?
C100 O100 Mn1 128.1(2) . . ?
C100 O200 Mn1 139.7(2) 2_576 . ?
C5 N1 C1 119.1(3) . . ?
C5 N1 Mn1 116.58(19) . . ?
C1 N1 Mn1 124.2(2) . . ?
C13 N3 C17 119.4(3) . . ?
C13 N3 Mn2 127.8(2) . . ?
C17 N3 Mn2 112.49(19) . . ?
C11 N2 C7 119.2(3) . . ?
C11 N2 Mn2 111.47(19) . . ?
C7 N2 Mn2 129.2(2) . . ?
O200 C100 O100 126.4(3) 2_576 . ?
O200 C100 C101 118.4(3) 2_576 . ?
O100 C100 C101 115.2(3) . . ?
N2 C11 C10 121.6(3) . . ?
N2 C11 C12 115.9(3) . . ?
C10 C11 C12 122.5(3) . . ?
N3 C17 C16 121.3(3) . . ?
N3 C17 C18 114.6(3) . . ?
C16 C17 C18 124.2(3) . . ?
N1 C5 C4 122.3(3) . . ?
N1 C5 C6 116.6(3) . . ?
C4 C5 C6 121.1(3) . . ?
O1 C6 C5 111.1(3) . . ?
O1 C6 H6A 109.4 . . ?
C5 C6 H6A 109.4 . . ?
O1 C6 H6B 109.4 . . ?
C5 C6 H6B 109.4 . . ?
H6A C6 H6B 108.0 . . ?
C15 C16 C17 118.6(3) . . ?
C15 C16 H16 120.7 . . ?
C17 C16 H16 120.7 . . ?
C100 C101 Cl2 113.7(2) . . ?
C100 C101 H10A 108.8 . . ?
Cl2 C101 H10A 108.8 . . ?
C100 C101 H10B 108.8 . . ?
Cl2 C101 H10B 108.8 . . ?
H10A C101 H10B 107.7 . . ?
C9 C8 C7 119.1(3) . . ?
C9 C8 H8 120.4 . . ?
C7 C8 H8 120.4 . . ?
C14 C15 C16 120.1(3) . . ?
C14 C15 H15 120.0 . . ?
C16 C15 H15 120.0 . . ?
N2 C7 C8 121.4(4) . . ?
N2 C7 H7 119.3 . . ?
C8 C7 H7 119.3 . . ?
C15 C14 C13 119.0(3) . . ?
C15 C14 H14 120.5 . . ?
C13 C14 H14 120.5 . . ?
O2 C12 C11 111.3(3) . . ?
O2 C12 H12A 109.4 . . ?
C11 C12 H12A 109.4 . . ?
O2 C12 H12B 109.4 . . ?
C11 C12 H12B 109.4 . . ?
H12A C12 H12B 108.0 . . ?
N1 C1 C2 121.6(3) . . ?
N1 C1 H1 119.2 . . ?
C2 C1 H1 119.2 . . ?
O3 C18 C17 110.1(3) . . ?
O3 C18 H18A 109.6 . . ?
C17 C18 H18A 109.6 . . ?
O3 C18 H18B 109.6 . . ?
C17 C18 H18B 109.6 . . ?
H18A C18 H18B 108.1 . . ?
C3 C2 C1 119.3(3) . . ?
C3 C2 H2 120.3 . . ?
C1 C2 H2 120.3 . . ?
C3 C4 C5 118.4(3) . . ?
C3 C4 H4 120.8 . . ?
C5 C4 H4 120.8 . . ?
C9 C10 C11 118.3(4) . . ?
C9 C10 H10 120.9 . . ?
C11 C10 H10 120.9 . . ?
C2 C3 C4 119.3(3) . . ?
C2 C3 H3 120.3 . . ?
C4 C3 H3 120.3 . . ?
N3 C13 C14 121.5(3) . . ?
N3 C13 H13 119.2 . . ?
C14 C13 H13 119.2 . . ?
C8 C9 C10 120.3(4) . . ?
C8 C9 H9 119.9 . . ?
C10 C9 H9 119.9 . . ?
O15 Cl1 O16 112.4(4) . . ?
O15 Cl1 O14 108.9(3) . . ?
O16 Cl1 O14 107.7(4) . . ?
O15 Cl1 O12 124.5(6) . . ?
O16 Cl1 O12 100.4(7) . . ?
O14 Cl1 O12 101.5(6) . . ?
O13 Cl11 O14 139.9(9) . . ?
O13 Cl11 O17 102.8(11) . . ?
O14 Cl11 O17 112.3(6) . . ?
O13 Cl11 O15 90.4(9) . . ?
O14 Cl11 O15 99.0(4) . . ?
O17 Cl11 O15 104.2(5) . . ?
Cl11 O17 O1W 150.3(9) . . ?

loop_
_geom_bond_atom_site_label_1
_geom_bond_atom_site_label_2
_geom_bond_distance
_geom_bond_site_symmetry_2
_geom_bond_publ_flag
Mn2 O3 1.854(2) . ?
Mn2 O2 1.883(2) . ?
Mn2 O1 2.042(2) 2_476 ?
Mn2 N3 2.091(3) . ?
Mn2 O1 2.1704(19) . ?
Mn2 N2 2.185(3) . ?
Mn2 Mn2 3.2339(12) 2_476 ?
Mn1 O200 2.054(2) . ?
Mn1 O100 2.146(2) . ?
Mn1 O2 2.1538(19) . ?
Mn1 O3 2.219(2) 2_476 ?
Mn1 N1 2.232(3) . ?
Mn1 O1 2.286(2) . ?
Cl2 C101 1.767(3) . ?
O1 C6 1.418(3) . ?
O1 Mn2 2.042(2) 2_476 ?
O3 C18 1.422(4) . ?
O3 Mn1 2.219(2) 2_476 ?
O2 C12 1.404(4) . ?
O100 C100 1.266(3) . ?
O200 C100 1.243(3) 2_576 ?
N1 C5 1.341(4) . ?
N1 C1 1.354(4) . ?
N3 C13 1.348(4) . ?
N3 C17 1.348(4) . ?
N2 C11 1.337(4) . ?
N2 C7 1.353(4) . ?
C100 O200 1.243(3) 2_576 ?
C100 C101 1.512(4) . ?
C11 C10 1.395(5) . ?
C11 C12 1.505(4) . ?
C17 C16 1.386(4) . ?
C17 C18 1.505(4) . ?
C5 C4 1.393(4) . ?
C5 C6 1.513(4) . ?
C6 H6A 0.9700 . ?
C6 H6B 0.9700 . ?
C16 C15 1.381(5) . ?
C16 H16 0.9300 . ?
C101 H10A 0.9700 . ?
C101 H10B 0.9700 . ?
C8 C9 1.367(6) . ?
C8 C7 1.376(5) . ?
C8 H8 0.9300 . ?
C15 C14 1.369(5) . ?
C15 H15 0.9300 . ?
C7 H7 0.9300 . ?
C14 C13 1.379(5) . ?
C14 H14 0.9300 . ?
C12 H12A 0.9700 . ?
C12 H12B 0.9700 . ?
C1 C2 1.385(5) . ?
C1 H1 0.9300 . ?
C18 H18A 0.9700 . ?
C18 H18B 0.9700 . ?
C2 C3 1.384(5) . ?
C2 H2 0.9300 . ?
C4 C3 1.391(5) . ?
C4 H4 0.9300 . ?
C10 C9 1.373(5) . ?
C10 H10 0.9300 . ?
C3 H3 0.9300 . ?
C13 H13 0.9300 . ?
C9 H9 0.9300 . ?
O1W O17 1.627(12) . ?
O14 Cl11 1.371(5) . ?
O14 Cl1 1.423(4) . ?
O15 Cl1 1.369(4) . ?
O15 Cl11 1.610(6) . ?
Cl1 O16 1.389(7) . ?
Cl1 O12 1.449(11) . ?
Cl11 O13 1.324(16) . ?
Cl11 O17 1.416(12) . ?
